data_2221956
loop_
_publ_author_name
'Cui, Li-Jing'
'Yu, Miao-Jia'

_publ_section_title
;
 2-(2<i>H</i>-Tetrazol-5-yl)pyridinium nitrate
;
_journal_coeditor_code CI2780
_journal_issue 6
_journal_name_full 'Acta Crystallographica Section E'
_journal_page_first o1318
_journal_paper_doi 10.1107/S1600536809018078
_journal_volume 65
_journal_year 2009
_chemical_formula_iupac 'C6 H6 N5 +, N O3 -'
_chemical_formula_moiety 'C6 H6 N5 +, N O3 -'
_chemical_formula_sum 'C6 H6 N6 O3'
_chemical_formula_weight 210.17
_chemical_name_systematic
;
2-(2<i>H</i>-Tetrazol-5-yl)pyridinium nitrate
;
_space_group_IT_number 15
_symmetry_cell_setting monoclinic
_symmetry_space_group_name_Hall '-C 2yc'
_symmetry_space_group_name_H-M 'C 1 2/c 1'
_atom_sites_solution_hydrogens geom
_atom_sites_solution_primary direct
_atom_sites_solution_secondary difmap
_audit_creation_method SHELXL-97
_cell_angle_alpha 90.00
_cell_angle_beta 114.77(3)
_cell_angle_gamma 90.00
_cell_formula_units_Z 8
_cell_length_a 20.400(4)
_cell_length_b 4.8981(10)
_cell_length_c 19.135(4)
_cell_measurement_reflns_used 1999
_cell_measurement_temperature 298(2)
_cell_measurement_theta_max 27.48
_cell_measurement_theta_min 3.83
_cell_volume 1736.1(7)
_computing_cell_refinement 'CrystalClear (Rigaku, 2005)'
_computing_data_collection 'CrystalClear (Rigaku, 2005)'
_computing_data_reduction 'CrystalClear (Rigaku, 2005)'
_computing_molecular_graphics 'SHELXTL (Sheldrick, 2008)'
_computing_publication_material 'SHELXTL (Sheldrick, 2008)'
_computing_structure_refinement 'SHELXL97 (Sheldrick, 2008)'
_computing_structure_solution 'SHELXS97 (Sheldrick, 2008)'
_diffrn_ambient_temperature 298(2)
_diffrn_detector_area_resol_mean 13.6612
_diffrn_measured_fraction_theta_full 0.998
_diffrn_measured_fraction_theta_max 0.998
_diffrn_measurement_device_type 'Rigaku Mercury2'
_diffrn_measurement_method \w
_diffrn_radiation_monochromator graphite
_diffrn_radiation_source 'fine-focus sealed tube'
_diffrn_radiation_type MoK\a
_diffrn_radiation_wavelength 0.71073
_diffrn_reflns_av_R_equivalents 0.1225
_diffrn_reflns_av_sigmaI/netI 0.1032
_diffrn_reflns_limit_h_max 26
_diffrn_reflns_limit_h_min -26
_diffrn_reflns_limit_k_max 6
_diffrn_reflns_limit_k_min -6
_diffrn_reflns_limit_l_max 24
_diffrn_reflns_limit_l_min -24
_diffrn_reflns_number 8427
_diffrn_reflns_theta_full 27.48
_diffrn_reflns_theta_max 27.48
_diffrn_reflns_theta_min 3.83
_diffrn_standards_number 0
_exptl_absorpt_coefficient_mu 0.133
_exptl_absorpt_correction_T_max 0.980
_exptl_absorpt_correction_T_min 0.976
_exptl_absorpt_correction_type multi-scan
_exptl_absorpt_process_details '(CrystalClear, Rigaku, 2005)'
_exptl_crystal_colour colourless
_exptl_crystal_density_diffrn 1.608
_exptl_crystal_density_method 'not measured'
_exptl_crystal_description Block
_exptl_crystal_F_000 864
_exptl_crystal_size_max 0.20
_exptl_crystal_size_mid 0.15
_exptl_crystal_size_min 0.15
_refine_diff_density_max 0.340
_refine_diff_density_min -0.358
_refine_ls_extinction_method none
_refine_ls_goodness_of_fit_ref 1.036
_refine_ls_hydrogen_treatment constr
_refine_ls_matrix_type full
_refine_ls_number_parameters 136
_refine_ls_number_reflns 1999
_refine_ls_number_restraints 0
_refine_ls_restrained_S_all 1.036
_refine_ls_R_factor_all 0.1592
_refine_ls_R_factor_gt 0.0807
_refine_ls_shift/su_max 0.001
_refine_ls_shift/su_mean 0.000
_refine_ls_structure_factor_coef Fsqd
_refine_ls_weighting_details 'calc w=1/[\s^2^(Fo^2^)+(0.0838P)^2^] where P=(Fo^2^+2Fc^2^)/3'
_refine_ls_weighting_scheme calc
_refine_ls_wR_factor_gt 0.1745
_refine_ls_wR_factor_ref 0.2094
_reflns_number_gt 1033
_reflns_number_total 1999
_reflns_threshold_expression I>2\s(I)
_cod_data_source_file ci2780.cif
_cod_data_source_block I
_cod_depositor_comments
;
The following automatic conversions were performed:
'_symmetry_cell_setting' value 'Monoclinic' changed to 'monoclinic'
according to '/home/saulius/struct/CIF-dictionaries/cif_core.dic'
dictionary named 'cif_core.dic' version 2.4.1 from 2010-06-29.

Automatic conversion script
Id: cif_fix_enum 1527 2010-12-29 10:47:43Z saulius 

The following automatic conversions were performed:

'_symmetry_cell_setting' value 'Monoclinic' changed to 'monoclinic'
according to /home/saulius/struct/CIF-dictionaries/cif_core.dic
dictionary named 'cif_core.dic' version 2.4.1 from 2010-06-29.

Automatic conversion script
Id: cif_fix_values 1715 2011-07-08 13:25:40Z adriana 
;
_cod_original_sg_symbol_H-M 'C 2/c'
_cod_database_code 2221956
_cod_database_fobs_code 2221956

loop_
_symmetry_equiv_pos_as_xyz
'x, y, z'
'-x, y, -z+1/2'
'x+1/2, y+1/2, z'
'-x+1/2, y+1/2, -z+1/2'
'-x, -y, -z'
'x, -y, z-1/2'
'-x+1/2, -y+1/2, -z'
'x+1/2, -y+1/2, z-1/2'

loop_
_atom_site_type_symbol
_atom_site_label
_atom_site_fract_x
_atom_site_fract_y
_atom_site_fract_z
_atom_site_U_iso_or_equiv
_atom_site_adp_type
_atom_site_calc_flag
_atom_site_refinement_flags
_atom_site_occupancy
_atom_site_disorder_assembly
_atom_site_disorder_group
N N1 0.11658(15) 0.9420(6) 0.51774(16) 0.0383(7) Uani d . 1 . .
H H1 0.1239 1.0055 0.5623 0.046 Uiso calc R 1 . .
C C6 0.21176(18) 0.6182(7) 0.58420(19) 0.0362(8) Uani d . 1 . .
N N2 0.24979(17) 0.3908(6) 0.58539(17) 0.0485(8) Uani d . 1 . .
C C1 0.15732(18) 0.7297(7) 0.51387(19) 0.0364(8) Uani d . 1 . .
N N5 0.23230(16) 0.7307(6) 0.65302(17) 0.0447(8) Uani d . 1 . .
C C3 0.0917(2) 0.7442(8) 0.3768(2) 0.0506(10) Uani d . 1 . .
H H3 0.0831 0.6771 0.3283 0.061 Uiso calc R 1 . .
N N4 0.28398(16) 0.5624(6) 0.69580(17) 0.0463(8) Uani d . 1 . .
H H4A 0.3082 0.5846 0.7445 0.056 Uiso calc R 1 . .
N N3 0.29538(17) 0.3572(7) 0.65769(18) 0.0518(9) Uani d . 1 . .
C C4 0.0518(2) 0.9615(9) 0.3841(2) 0.0520(11) Uani d . 1 . .
H H4 0.0161 1.0411 0.3408 0.062 Uiso calc R 1 . .
C C2 0.14442(19) 0.6270(8) 0.4418(2) 0.0436(9) Uani d . 1 . .
H H2 0.1711 0.4798 0.4371 0.052 Uiso calc R 1 . .
C C5 0.0657(2) 1.0571(8) 0.4558(2) 0.0446(9) Uani d . 1 . .
H H5 0.0395 1.2039 0.4615 0.053 Uiso calc R 1 . .
N N6 0.41263(16) 0.8821(6) 0.85439(18) 0.0434(8) Uani d . 1 . .
O O3 0.37035(14) 0.6773(5) 0.84530(13) 0.0533(8) Uani d . 1 . .
O O2 0.44457(14) 0.9758(6) 0.91958(15) 0.0570(8) Uani d . 1 . .
O O1 0.41958(16) 0.9759(6) 0.79835(16) 0.0672(9) Uani d . 1 . .

loop_
_atom_site_aniso_label
_atom_site_aniso_U_11
_atom_site_aniso_U_22
_atom_site_aniso_U_33
_atom_site_aniso_U_12
_atom_site_aniso_U_13
_atom_site_aniso_U_23
N1 0.0387(17) 0.0438(18) 0.0341(16) -0.0043(14) 0.0169(14) -0.0018(14)
C6 0.0362(19) 0.037(2) 0.038(2) -0.0036(17) 0.0179(16) -0.0003(16)
N2 0.0487(19) 0.054(2) 0.0364(18) 0.0079(16) 0.0115(15) -0.0008(15)
C1 0.0372(19) 0.039(2) 0.036(2) -0.0052(16) 0.0181(17) -0.0005(16)
N5 0.0421(18) 0.0480(19) 0.0379(18) 0.0021(15) 0.0108(14) -0.0026(15)
C3 0.057(3) 0.058(3) 0.038(2) -0.015(2) 0.020(2) -0.0046(19)
N4 0.0434(18) 0.0510(19) 0.0352(17) -0.0010(16) 0.0073(14) -0.0014(16)
N3 0.047(2) 0.055(2) 0.049(2) 0.0072(17) 0.0154(17) -0.0032(16)
C4 0.041(2) 0.068(3) 0.038(2) -0.009(2) 0.0078(18) 0.009(2)
C2 0.042(2) 0.049(2) 0.043(2) -0.0064(18) 0.0212(18) -0.0027(18)
C5 0.040(2) 0.046(2) 0.045(2) -0.0021(17) 0.0155(19) 0.0074(18)
N6 0.0382(18) 0.049(2) 0.0414(19) 0.0006(15) 0.0156(15) -0.0023(16)
O3 0.0543(17) 0.0578(17) 0.0413(16) -0.0174(14) 0.0136(13) -0.0034(13)
O2 0.0527(18) 0.070(2) 0.0460(17) -0.0192(14) 0.0180(14) -0.0189(14)
O1 0.077(2) 0.080(2) 0.0499(17) -0.0107(17) 0.0314(16) 0.0090(16)

loop_
_atom_type_symbol
_atom_type_description
_atom_type_scat_dispersion_real
_atom_type_scat_dispersion_imag
_atom_type_scat_source
C C 0.0033 0.0016 'International Tables Vol C Tables 4.2.6.8 and 6.1.1.4'
H H 0.0000 0.0000 'International Tables Vol C Tables 4.2.6.8 and 6.1.1.4'
N N 0.0061 0.0033 'International Tables Vol C Tables 4.2.6.8 and 6.1.1.4'
O O 0.0106 0.0060 'International Tables Vol C Tables 4.2.6.8 and 6.1.1.4'

loop_
_geom_angle_atom_site_label_1
_geom_angle_atom_site_label_2
_geom_angle_atom_site_label_3
_geom_angle_site_symmetry_1
_geom_angle_site_symmetry_3
_geom_angle
_geom_angle_publ_flag
C5 N1 C1 . . 123.0(3) ?
C5 N1 H1 . . 118.5 ?
C1 N1 H1 . . 118.5 ?
N5 C6 N2 . . 112.7(3) ?
N5 C6 C1 . . 124.7(3) ?
N2 C6 C1 . . 122.6(3) ?
N3 N2 C6 . . 105.6(3) ?
N1 C1 C2 . . 117.9(3) ?
N1 C1 C6 . . 119.3(3) ?
C2 C1 C6 . . 122.8(3) ?
N4 N5 C6 . . 101.3(3) ?
C4 C3 C2 . . 119.8(4) ?
C4 C3 H3 . . 120.1 ?
C2 C3 H3 . . 120.1 ?
N5 N4 N3 . . 114.4(3) ?
N5 N4 H4A . . 122.8 ?
N3 N4 H4A . . 122.8 ?
N2 N3 N4 . . 106.0(3) ?
C5 C4 C3 . . 118.9(4) ?
C5 C4 H4 . . 120.5 ?
C3 C4 H4 . . 120.5 ?
C3 C2 C1 . . 119.8(4) ?
C3 C2 H2 . . 120.1 ?
C1 C2 H2 . . 120.1 ?
N1 C5 C4 . . 120.5(4) ?
N1 C5 H5 . . 119.8 ?
C4 C5 H5 . . 119.8 ?
O1 N6 O2 . . 122.7(3) ?
O1 N6 O3 . . 119.3(3) ?
O2 N6 O3 . . 118.0(3) ?

loop_
_geom_bond_atom_site_label_1
_geom_bond_atom_site_label_2
_geom_bond_site_symmetry_2
_geom_bond_distance
_geom_bond_publ_flag
N1 C5 . 1.329(4) ?
N1 C1 . 1.352(4) ?
N1 H1 . 0.86 ?
C6 N5 . 1.323(4) ?
C6 N2 . 1.352(4) ?
C6 C1 . 1.446(5) ?
N2 N3 . 1.314(4) ?
C1 C2 . 1.386(5) ?
N5 N4 . 1.318(4) ?
C3 C4 . 1.382(5) ?
C3 C2 . 1.383(5) ?
C3 H3 . 0.93 ?
N4 N3 . 1.318(4) ?
N4 H4A . 0.86 ?
C4 C5 . 1.363(5) ?
C4 H4 . 0.93 ?
C2 H2 . 0.93 ?
C5 H5 . 0.93 ?
N6 O1 . 1.228(3) ?
N6 O2 . 1.229(4) ?
N6 O3 . 1.286(4) ?

loop_
_geom_hbond_atom_site_label_D
_geom_hbond_atom_site_label_H
_geom_hbond_atom_site_label_A
_geom_hbond_site_symmetry_A
_geom_hbond_distance_DH
_geom_hbond_distance_HA
_geom_hbond_distance_DA
_geom_hbond_angle_DHA
N1 H1 O3 4_556 0.86 1.92 2.772(4) 172
N4 H4A O3 . 0.86 1.87 2.717(4) 170
C2 H2 N2 7_556 0.93 2.58 3.507(5) 173
C3 H3 O1 7_566 0.93 2.52 3.435(5) 171
C5 H5 O2 4_556 0.93 2.54 3.218(5) 130
C5 H5 O2 8_475 0.93 2.36 3.223(5) 155
